data_2017550
loop_
_publ_author_name
'Linden, Anthony'
'Basu Baul, Tushar S.'
'Das, Pradip'

_publ_section_title
;
 Tetrakis(\m~2~-4-aminobenzoato)di-\m~3~-oxido-tetrakis[dibutyltin(IV)]
;
_journal_coeditor_code FG3152
_journal_issue 3
_journal_name_full 'Acta Crystallographica Section C'
_journal_page_first m58
_journal_page_last m61
_journal_paper_doi 10.1107/S0108270110003033
_journal_volume 66
_journal_year 2010
_chemical_formula_iupac '[Sn4 (C4 H9)8 (C7 H6 N O2)4 O2]'
_chemical_formula_moiety 'C60 H96 N4 O10 Sn4'
_chemical_formula_sum 'C60 H96 N4 O10 Sn4'
_chemical_formula_weight 1507.84
_chemical_name_systematic
;
Tetrakis(\m~2~-4-aminobenzoato)di-\m~3~-oxido-tetrakis[dibutyltin(IV)]
;
_space_group_IT_number 14
_symmetry_cell_setting monoclinic
_symmetry_space_group_name_Hall '-P 2ybc'
_symmetry_space_group_name_H-M 'P 1 21/c 1'
_atom_sites_solution_hydrogens mixed
_atom_sites_solution_primary direct
_atom_sites_solution_secondary difmap
_audit_creation_method SHELXL97
_cell_angle_alpha 90.00
_cell_angle_beta 103.3015(5)
_cell_angle_gamma 90.00
_cell_formula_units_Z 2
_cell_length_a 12.30170(10)
_cell_length_b 17.14360(10)
_cell_length_c 15.86330(10)
_cell_measurement_reflns_used 123213
_cell_measurement_temperature 160.0(10)
_cell_measurement_theta_max 30.0
_cell_measurement_theta_min 2.0
_cell_volume 3255.75(4)
_computing_cell_refinement 'DENZO-SMN (Otwinowski & Minor, 1997)'
_computing_data_collection 'COLLECT (Nonius, 2000)'
_computing_data_reduction
;
DENZO-SMN (Otwinowski & Minor, 1997) and SCALEPACK (Otwinowski & Minor,
1997)
;
_computing_molecular_graphics 'ORTEPII (Johnson, 1976)'
_computing_publication_material
;
SHELXL97 (Sheldrick, 2008) and PLATON (Spek, 2009)
;
_computing_structure_refinement 'SHELXL97 (Sheldrick, 2008)'
_computing_structure_solution 'SIR92 (Altomare <i>et al.</i>,  1994)'
_diffrn_ambient_temperature 160.0(10)
_diffrn_detector_area_resol_mean 9
_diffrn_measured_fraction_theta_full 0.999
_diffrn_measured_fraction_theta_max 0.999
_diffrn_measurement_device_type 'Nonius KappaCCD area-detector'
_diffrn_measurement_method '\f and \w scans with \k offsets'
_diffrn_radiation_monochromator 'horizontally mounted graphite crystal'
_diffrn_radiation_source 'Nonius FR590 sealed tube generator'
_diffrn_radiation_type 'Mo K\a'
_diffrn_radiation_wavelength 0.71073
_diffrn_reflns_av_R_equivalents 0.0602
_diffrn_reflns_av_sigmaI/netI 0.0273
_diffrn_reflns_limit_h_max 17
_diffrn_reflns_limit_h_min -17
_diffrn_reflns_limit_k_max 24
_diffrn_reflns_limit_k_min -24
_diffrn_reflns_limit_l_max 22
_diffrn_reflns_limit_l_min -21
_diffrn_reflns_number 94040
_diffrn_reflns_theta_full 30.04
_diffrn_reflns_theta_max 30.04
_diffrn_reflns_theta_min 2.64
_diffrn_standards_decay_% 0
_diffrn_standards_number 0
_exptl_absorpt_coefficient_mu 1.571
_exptl_absorpt_correction_T_max 0.764
_exptl_absorpt_correction_T_min 0.646
_exptl_absorpt_correction_type multi-scan
_exptl_absorpt_process_details '(Blessing, 1995)'
_exptl_crystal_colour colourless
_exptl_crystal_density_diffrn 1.538
_exptl_crystal_density_method 'not measured'
_exptl_crystal_description prism
_exptl_crystal_F_000 1528
_exptl_crystal_size_max 0.22
_exptl_crystal_size_mid 0.20
_exptl_crystal_size_min 0.17
_refine_diff_density_max 1.458
_refine_diff_density_min -0.886
_refine_ls_extinction_method none
_refine_ls_goodness_of_fit_ref 1.134
_refine_ls_hydrogen_treatment mixed
_refine_ls_matrix_type full
_refine_ls_number_parameters 428
_refine_ls_number_reflns 9520
_refine_ls_number_restraints 231
_refine_ls_restrained_S_all 1.140
_refine_ls_R_factor_all 0.0447
_refine_ls_R_factor_gt 0.0322
_refine_ls_shift/su_max 0.002
_refine_ls_shift/su_mean 0.000
_refine_ls_structure_factor_coef Fsqd
_refine_ls_weighting_details 'w = 1/[\s^2^(Fo^2^)+(0.0337P)^2^+2.7560P] where P=(Fo^2^+2Fc^2^)/3'
_refine_ls_weighting_scheme calc
_refine_ls_wR_factor_gt 0.0719
_refine_ls_wR_factor_ref 0.0782
_reflns_number_gt 7900
_reflns_number_total 9527
_reflns_threshold_expression I>2\s(I)
_cod_data_source_file fg3152.cif
_cod_data_source_block I
_cod_depositor_comments
;
The following automatic conversions were performed:

'_atom_sites_solution_hydrogens' value 'geom & difmap' was changed to
'mixed'.

Automatic conversion script
Id: cif_fix_values 6452 2018-10-05 10:23:21Z andrius 
;
_cod_database_code 2017550
_cod_database_fobs_code 2017550

loop_
_symmetry_equiv_pos_as_xyz
'x, y, z'
'-x, y+1/2, -z+1/2'
'-x, -y, -z'
'x, -y-1/2, z-1/2'

loop_
_atom_site_type_symbol
_atom_site_label
_atom_site_fract_x
_atom_site_fract_y
_atom_site_fract_z
_atom_site_U_iso_or_equiv
_atom_site_adp_type
_atom_site_calc_flag
_atom_site_refinement_flags
_atom_site_occupancy
_atom_site_disorder_assembly
_atom_site_disorder_group
Sn Sn1 0.648666(13) 0.085429(10) 0.676151(10) 0.02239(5) Uani d . 1 . .
Sn Sn2 0.422589(13) -0.048024(9) 0.555501(10) 0.02104(5) Uani d . 1 . .
O O1 0.52865(16) 0.05288(11) 0.75993(12) 0.0327(4) Uani d . 1 A .
O O2 0.45047(17) -0.05692(11) 0.69951(11) 0.0316(4) Uani d . 1 A .
O O4 0.73583(14) 0.11888(10) 0.57594(11) 0.0252(3) Uani d . 1 . .
O O5 0.84955(15) 0.17750(12) 0.68629(11) 0.0313(4) Uani d . 1 . .
O O7 0.55488(13) 0.02801(10) 0.57320(10) 0.0227(3) Uani d . 1 . .
N N2 0.9752(2) 0.36113(18) 0.37072(19) 0.0407(6) Uani d . 1 . .
H H21 0.953(3) 0.355(2) 0.319(2) 0.043(10) Uiso d . 1 . .
H H22 1.028(3) 0.387(2) 0.391(3) 0.055(12) Uiso d . 1 . .
C C1 0.4656(2) -0.00522(14) 0.75823(15) 0.0249(5) Uani d D 1 . .
N N1A 0.1883(5) -0.0181(3) 1.0003(4) 0.0677(17) Uani d PDU 0.585(5) A 1
H H11 0.1393 -0.0560 0.9976 0.081 Uiso calc PR 0.585(5) A 1
H H12 0.1920 0.0195 1.0386 0.081 Uiso calc PR 0.585(5) A 1
C C2A 0.3927(3) -0.00862(14) 0.82186(18) 0.0259(16) Uani d PDU 0.585(5) A 1
C C3A 0.4023(5) 0.0465(3) 0.8871(4) 0.0370(14) Uani d PDU 0.585(5) A 1
H H3A 0.4563 0.0868 0.8918 0.044 Uiso calc PR 0.585(5) A 1
C C4A 0.3346(6) 0.0437(3) 0.9452(4) 0.0468(13) Uani d PDU 0.585(5) A 1
H H4A 0.3387 0.0841 0.9868 0.056 Uiso calc PR 0.585(5) A 1
C C5A 0.2607(6) -0.0177(3) 0.9433(4) 0.0465(12) Uani d PDU 0.585(5) A 1
C C6A 0.2567(5) -0.0762(3) 0.8825(4) 0.0376(13) Uani d PDU 0.585(5) A 1
H H6A 0.2088 -0.1197 0.8822 0.045 Uiso calc PR 0.585(5) A 1
C C7A 0.3210(7) -0.0720(4) 0.8224(4) 0.0307(17) Uani d PDU 0.585(5) A 1
H H7A 0.3168 -0.1124 0.7808 0.037 Uiso calc PR 0.585(5) A 1
N N1B 0.2800(9) -0.0611(5) 1.0471(5) 0.077(2) Uani d PDU 0.415(5) A 2
H H13 0.2365 -0.1017 1.0478 0.092 Uiso calc PR 0.415(5) A 2
H H14 0.2972 -0.0301 1.0925 0.092 Uiso calc PR 0.415(5) A 2
C C2B 0.4147(7) -0.0184(4) 0.8327(4) 0.0150(12) Uani d PDU 0.415(5) A 2
C C3B 0.4378(7) 0.0311(4) 0.9033(4) 0.0305(17) Uani d PDU 0.415(5) A 2
H H3B 0.4867 0.0741 0.9039 0.037 Uiso calc PR 0.415(5) A 2
C C4B 0.3906(8) 0.0185(4) 0.9728(4) 0.0407(15) Uani d PDU 0.415(5) A 2
H H4B 0.4052 0.0536 1.0204 0.049 Uiso calc PR 0.415(5) A 2
C C5B 0.3217(9) -0.0455(5) 0.9735(4) 0.0514(17) Uani d PDU 0.415(5) A 2
C C6B 0.2952(8) -0.0936(5) 0.9016(4) 0.0436(19) Uani d PDU 0.415(5) A 2
H H6B 0.2453 -0.1361 0.9006 0.052 Uiso calc PR 0.415(5) A 2
C C7B 0.3409(11) -0.0803(6) 0.8315(6) 0.031(2) Uani d PDU 0.415(5) A 2
H H7B 0.3221 -0.1134 0.7822 0.037 Uiso calc PR 0.415(5) A 2
C C8 0.8153(2) 0.16828(14) 0.60714(15) 0.0244(5) Uani d . 1 . .
C C9 0.86057(19) 0.21556(14) 0.54406(15) 0.0241(5) Uani d . 1 . .
C C10 0.8127(2) 0.21338(15) 0.45511(16) 0.0277(5) Uani d . 1 . .
H H10 0.7522 0.1788 0.4338 0.033 Uiso calc R 1 . .
C C11 0.8514(2) 0.26040(16) 0.39763(16) 0.0289(5) Uani d . 1 . .
H H111 0.8175 0.2577 0.3375 0.035 Uiso calc R 1 . .
C C12 0.9401(2) 0.31188(16) 0.42726(17) 0.0292(5) Uani d . 1 . .
C C13 0.9901(2) 0.31320(16) 0.51650(17) 0.0311(5) Uani d . 1 . .
H H131 1.0517 0.3467 0.5379 0.037 Uiso calc R 1 . .
C C14 0.9501(2) 0.26610(16) 0.57318(17) 0.0285(5) Uani d . 1 . .
H H141 0.9844 0.2682 0.6333 0.034 Uiso calc R 1 . .
C C15 0.5890(2) 0.20095(15) 0.68781(18) 0.0298(5) Uani d . 1 . .
H H151 0.6112 0.2171 0.7493 0.036 Uiso calc R 1 . .
H H152 0.6255 0.2369 0.6540 0.036 Uiso calc R 1 . .
C C16 0.4625(2) 0.20941(16) 0.65671(17) 0.0295(5) Uani d . 1 . .
H H161 0.4387 0.1870 0.5978 0.035 Uiso calc R 1 . .
H H162 0.4258 0.1793 0.6956 0.035 Uiso calc R 1 . .
C C17 0.4241(2) 0.29408(16) 0.65461(19) 0.0344(6) Uani d . 1 . .
H H171 0.4595 0.3240 0.6147 0.041 Uiso calc R 1 . .
H H172 0.4494 0.3169 0.7132 0.041 Uiso calc R 1 . .
C C18 0.2976(2) 0.30201(19) 0.6254(2) 0.0434(7) Uani d . 1 . .
H H181 0.2722 0.2798 0.5673 0.065 Uiso calc R 1 . .
H H182 0.2770 0.3573 0.6242 0.065 Uiso calc R 1 . .
H H183 0.2622 0.2740 0.6659 0.065 Uiso calc R 1 . .
C C19 0.7654(2) 0.00620(16) 0.74997(16) 0.0281(5) Uani d . 1 . .
H H191 0.8040 0.0326 0.8041 0.034 Uiso calc R 1 . .
H H192 0.7237 -0.0385 0.7665 0.034 Uiso calc R 1 . .
C C20 0.8534(2) -0.02547(18) 0.70553(18) 0.0344(6) Uani d . 1 . .
H H201 0.8988 0.0185 0.6921 0.041 Uiso calc R 1 . .
H H202 0.8156 -0.0501 0.6500 0.041 Uiso calc R 1 . .
C C21 0.9305(2) -0.08505(19) 0.7603(2) 0.0401(7) Uani d . 1 . .
H H211 0.8847 -0.1265 0.7784 0.048 Uiso calc R 1 . .
H H212 0.9737 -0.0592 0.8133 0.048 Uiso calc R 1 . .
C C22 1.0115(3) -0.1222(2) 0.7120(3) 0.0538(9) Uani d . 1 . .
H H221 0.9694 -0.1449 0.6575 0.081 Uiso calc R 1 . .
H H222 1.0546 -0.1631 0.7480 0.081 Uiso calc R 1 . .
H H223 1.0626 -0.0822 0.6995 0.081 Uiso calc R 1 . .
C C23 0.2847(2) 0.02652(15) 0.55535(17) 0.0272(5) Uani d . 1 . .
H H231 0.3115 0.0699 0.5960 0.033 Uiso calc R 1 . .
H H232 0.2609 0.0495 0.4968 0.033 Uiso calc R 1 . .
C C24 0.1822(2) -0.00831(16) 0.57903(18) 0.0299(5) Uani d . 1 . .
H H241 0.2060 -0.0393 0.6328 0.036 Uiso calc R 1 . .
H H242 0.1449 -0.0441 0.5323 0.036 Uiso calc R 1 . .
C C25 0.0984(2) 0.05394(17) 0.59271(19) 0.0342(6) Uani d . 1 . .
H H251 0.0874 0.0919 0.5444 0.041 Uiso calc R 1 . .
H H252 0.0256 0.0286 0.5910 0.041 Uiso calc R 1 . .
C C26 0.1355(3) 0.0973(2) 0.6776(2) 0.0452(8) Uani d . 1 . .
H H261 0.1470 0.0601 0.7258 0.068 Uiso calc R 1 . .
H H262 0.0780 0.1351 0.6836 0.068 Uiso calc R 1 . .
H H263 0.2056 0.1248 0.6785 0.068 Uiso calc R 1 . .
C C27 0.4785(2) -0.16563(14) 0.56821(16) 0.0267(5) Uani d . 1 . .
H H271 0.4429 -0.1927 0.6100 0.032 Uiso calc R 1 . .
H H272 0.4541 -0.1921 0.5115 0.032 Uiso calc R 1 . .
C C28 0.6053(2) -0.17281(16) 0.59888(17) 0.0309(5) Uani d . 1 . .
H H281 0.6413 -0.1476 0.5562 0.037 Uiso calc R 1 . .
H H282 0.6304 -0.1452 0.6548 0.037 Uiso calc R 1 . .
C C29 0.6414(3) -0.25800(19) 0.6099(2) 0.0424(7) Uani d . 1 . .
H H291 0.6088 -0.2819 0.6553 0.051 Uiso calc R 1 . .
H H292 0.6109 -0.2861 0.5550 0.051 Uiso calc R 1 . .
C C30 0.7676(3) -0.2686(3) 0.6344(3) 0.0645(11) Uani d . 1 . .
H H301 0.8008 -0.2438 0.5906 0.097 Uiso calc R 1 . .
H H302 0.7855 -0.3244 0.6375 0.097 Uiso calc R 1 . .
H H303 0.7979 -0.2445 0.6909 0.097 Uiso calc R 1 . .

loop_
_atom_site_aniso_label
_atom_site_aniso_U_11
_atom_site_aniso_U_22
_atom_site_aniso_U_33
_atom_site_aniso_U_12
_atom_site_aniso_U_13
_atom_site_aniso_U_23
Sn1 0.02155(8) 0.02725(9) 0.01930(8) -0.00124(6) 0.00660(6) -0.00217(6)
Sn2 0.01998(8) 0.02389(9) 0.02078(8) 0.00064(6) 0.00783(6) -0.00007(6)
O1 0.0337(10) 0.0369(10) 0.0325(10) -0.0055(8) 0.0177(8) -0.0044(8)
O2 0.0441(11) 0.0311(10) 0.0222(8) 0.0009(8) 0.0126(8) 0.0006(7)
O4 0.0244(8) 0.0303(9) 0.0222(8) -0.0037(7) 0.0079(6) -0.0008(7)
O5 0.0335(10) 0.0408(11) 0.0202(8) -0.0053(8) 0.0077(7) -0.0018(7)
O7 0.0204(8) 0.0289(8) 0.0194(7) -0.0026(6) 0.0058(6) -0.0024(6)
N2 0.0348(14) 0.0539(17) 0.0332(14) -0.0059(12) 0.0074(11) 0.0151(12)
C1 0.0250(11) 0.0285(12) 0.0222(11) 0.0052(9) 0.0077(9) 0.0013(9)
N1A 0.092(4) 0.072(3) 0.060(3) -0.034(3) 0.059(3) -0.018(3)
C2A 0.030(3) 0.026(2) 0.021(2) 0.009(2) 0.007(2) 0.0078(18)
C3A 0.051(3) 0.032(3) 0.035(3) -0.008(2) 0.026(2) -0.002(2)
C4A 0.066(3) 0.042(3) 0.044(3) -0.014(2) 0.035(2) -0.009(2)
C5A 0.061(3) 0.047(3) 0.041(2) -0.013(2) 0.032(2) -0.003(2)
C6A 0.041(3) 0.039(3) 0.036(2) -0.013(2) 0.014(2) 0.002(2)
C7A 0.033(3) 0.034(3) 0.025(2) -0.003(2) 0.008(2) 0.004(2)
N1B 0.102(5) 0.094(5) 0.049(4) -0.049(4) 0.048(4) -0.015(4)
C2B 0.015(2) 0.015(2) 0.014(2) 0.008(2) 0.001(2) 0.007(2)
C3B 0.038(3) 0.028(3) 0.028(3) -0.001(3) 0.013(3) -0.001(2)
C4B 0.057(4) 0.043(3) 0.028(3) -0.019(3) 0.022(3) -0.011(3)
C5B 0.067(4) 0.061(4) 0.035(3) -0.022(3) 0.029(3) -0.004(3)
C6B 0.052(4) 0.050(4) 0.033(3) -0.018(3) 0.020(3) 0.002(3)
C7B 0.036(4) 0.032(3) 0.024(3) -0.004(3) 0.005(3) -0.001(3)
C8 0.0233(11) 0.0280(12) 0.0236(11) 0.0017(9) 0.0086(9) -0.0010(9)
C9 0.0228(11) 0.0261(12) 0.0253(11) 0.0011(9) 0.0095(9) -0.0013(9)
C10 0.0281(12) 0.0319(13) 0.0237(11) -0.0015(10) 0.0075(9) -0.0020(10)
C11 0.0291(12) 0.0375(14) 0.0209(11) 0.0031(10) 0.0072(9) 0.0012(10)
C12 0.0256(12) 0.0343(13) 0.0303(12) 0.0057(10) 0.0116(10) 0.0067(11)
C13 0.0224(12) 0.0373(14) 0.0330(13) -0.0037(10) 0.0053(10) 0.0018(11)
C14 0.0253(12) 0.0343(13) 0.0256(12) 0.0000(10) 0.0054(9) -0.0005(10)
C15 0.0265(12) 0.0294(13) 0.0344(13) -0.0029(10) 0.0089(10) -0.0082(10)
C16 0.0259(12) 0.0325(13) 0.0312(13) 0.0002(10) 0.0086(10) -0.0078(11)
C17 0.0335(14) 0.0335(14) 0.0365(14) 0.0035(11) 0.0086(11) -0.0053(11)
C18 0.0369(15) 0.0430(17) 0.0515(18) 0.0099(13) 0.0124(14) -0.0047(14)
C19 0.0245(12) 0.0361(14) 0.0234(11) -0.0015(10) 0.0053(9) 0.0051(10)
C20 0.0305(13) 0.0424(15) 0.0328(13) 0.0062(11) 0.0129(11) 0.0094(12)
C21 0.0332(15) 0.0482(18) 0.0415(16) 0.0111(12) 0.0140(12) 0.0175(13)
C22 0.0444(18) 0.058(2) 0.068(2) 0.0209(16) 0.0309(17) 0.0248(18)
C23 0.0236(12) 0.0301(12) 0.0306(12) 0.0036(10) 0.0120(10) 0.0008(10)
C24 0.0229(11) 0.0349(14) 0.0334(13) 0.0003(10) 0.0093(10) -0.0017(11)
C25 0.0257(13) 0.0419(15) 0.0374(14) 0.0077(11) 0.0125(11) 0.0025(12)
C26 0.0381(16) 0.0475(18) 0.0531(19) 0.0073(13) 0.0170(14) -0.0096(15)
C27 0.0282(12) 0.0253(12) 0.0273(12) 0.0040(9) 0.0081(10) 0.0005(9)
C28 0.0284(13) 0.0361(14) 0.0282(12) 0.0057(11) 0.0063(10) 0.0013(11)
C29 0.0468(17) 0.0449(17) 0.0368(15) 0.0207(14) 0.0122(13) 0.0063(13)
C30 0.051(2) 0.085(3) 0.054(2) 0.036(2) 0.0048(17) 0.001(2)

loop_
_atom_type_symbol
_atom_type_description
_atom_type_scat_dispersion_real
_atom_type_scat_dispersion_imag
_atom_type_scat_source
C C 0.0033 0.0016
; International Tables for Crystallography (1992).
Vol. C, Tables 4.2.6.8 and 6.1.1.4
;
H H 0.0000 0.0000
; International Tables for Crystallography (1992).
Vol. C, Tables 4.2.6.8 and 6.1.1.4
;
N N 0.0061 0.0033
; International Tables for Crystallography (1992).
Vol. C, Tables 4.2.6.8 and 6.1.1.4
;
O O 0.0106 0.0060
; International Tables for Crystallography (1992).
Vol. C, Tables 4.2.6.8 and 6.1.1.4
;
Sn Sn -0.6537 1.4246
; International Tables for Crystallography (1992).
Vol. C, Tables 4.2.6.8 and 6.1.1.4
;

loop_
_geom_angle_atom_site_label_1
_geom_angle_atom_site_label_2
_geom_angle_atom_site_label_3
_geom_angle_site_symmetry_1
_geom_angle_site_symmetry_3
_geom_angle
_geom_angle_publ_flag
O7 Sn1 C19 . . 108.76(9) yes
O7 Sn1 C15 . . 112.17(9) yes
C19 Sn1 C15 . . 138.45(10) yes
O7 Sn1 O4 . . 79.92(6) yes
C19 Sn1 O4 . . 100.72(8) yes
C15 Sn1 O4 . . 93.19(9) yes
O7 Sn1 O1 . . 91.49(7) yes
C19 Sn1 O1 . . 88.19(8) yes
C15 Sn1 O1 . . 83.94(9) yes
O4 Sn1 O1 . . 169.20(7) yes
O7 Sn1 O5 . . 128.92(6) yes
C19 Sn1 O5 . . 81.85(8) yes
C15 Sn1 O5 . . 78.25(8) yes
O4 Sn1 O5 . . 49.10(5) yes
O1 Sn1 O5 . . 139.47(6) yes
O7 Sn2 C23 . . 103.05(9) yes
O7 Sn2 C27 . . 111.14(8) yes
C23 Sn2 C27 . . 144.31(10) yes
O7 Sn2 O7 . 3_656 75.95(7) yes
C23 Sn2 O7 . 3_656 100.39(8) yes
C27 Sn2 O7 . 3_656 97.58(8) yes
O7 Sn2 O2 . . 88.46(7) yes
C23 Sn2 O2 . . 88.68(8) yes
C27 Sn2 O2 . . 82.42(8) yes
O7 Sn2 O2 3_656 . 163.35(7) yes
O7 Sn2 O4 . 3_656 140.86(6) yes
C23 Sn2 O4 . 3_656 80.82(8) yes
C27 Sn2 O4 . 3_656 79.19(8) yes
O7 Sn2 O4 3_656 3_656 65.13(5) yes
O2 Sn2 O4 . 3_656 130.68(6) yes
C1 O1 Sn1 . . 131.46(16) yes
C1 O2 Sn2 . . 131.68(16) yes
C8 O4 Sn1 . . 110.17(14) yes
C8 O4 Sn2 . 3_656 154.62(15) yes
Sn1 O4 Sn2 . 3_656 93.11(6) yes
C8 O5 Sn1 . . 77.77(14) yes
Sn1 O7 Sn2 . . 134.87(8) yes
Sn1 O7 Sn2 . 3_656 120.95(8) yes
Sn2 O7 Sn2 . 3_656 104.05(7) yes
C12 N2 H21 . . 120(3) ?
C12 N2 H22 . . 116(3) ?
H21 N2 H22 . . 122(4) ?
O1 C1 O2 . . 123.6(2) ?
O1 C1 C2B . . 118.5(3) ?
O2 C1 C2B . . 117.6(3) ?
O1 C1 C2A . . 118.55(16) ?
O2 C1 C2A . . 117.31(16) ?
C5A N1A H11 . . 120.0 ?
C5A N1A H12 . . 120.0 ?
H11 N1A H12 . . 120.0 ?
C3A C2A C7A . . 118.0(3) ?
C3A C2A C1 . . 121.1(2) ?
C7A C2A C1 . . 120.6(2) ?
C4A C3A C2A . . 121.0(4) ?
C4A C3A H3A . . 119.5 ?
C2A C3A H3A . . 119.5 ?
C3A C4A C5A . . 120.4(4) ?
C3A C4A H4A . . 119.8 ?
C5A C4A H4A . . 119.8 ?
C6A C5A C4A . . 118.9(4) ?
C6A C5A N1A . . 121.2(4) ?
C4A C5A N1A . . 119.9(4) ?
C7A C6A C5A . . 120.8(4) ?
C7A C6A H6A . . 119.6 ?
C5A C6A H6A . . 119.6 ?
C6A C7A C2A . . 120.6(4) ?
C6A C7A H7A . . 119.7 ?
C2A C7A H7A . . 119.7 ?
C5B N1B H13 . . 120.0 ?
C5B N1B H14 . . 120.0 ?
H13 N1B H14 . . 120.0 ?
C3B C2B C7B . . 119.4(3) ?
C3B C2B C1 . . 120.5(4) ?
C7B C2B C1 . . 120.1(4) ?
C4B C3B C2B . . 120.4(4) ?
C4B C3B H3B . . 119.8 ?
C2B C3B H3B . . 119.8 ?
C3B C4B C5B . . 120.1(4) ?
C3B C4B H4B . . 120.0 ?
C5B C4B H4B . . 120.0 ?
C6B C5B C4B . . 119.6(4) ?
C6B C5B N1B . . 120.6(5) ?
C4B C5B N1B . . 119.8(5) ?
C7B C6B C5B . . 120.3(4) ?
C7B C6B H6B . . 119.9 ?
C5B C6B H6B . . 119.9 ?
C6B C7B C2B . . 120.1(4) ?
C6B C7B H7B . . 120.0 ?
C2B C7B H7B . . 120.0 ?
O5 C8 O4 . . 121.2(2) ?
O5 C8 C9 . . 121.2(2) ?
O4 C8 C9 . . 117.5(2) ?
C14 C9 C10 . . 117.9(2) ?
C14 C9 C8 . . 120.3(2) ?
C10 C9 C8 . . 121.8(2) ?
C11 C10 C9 . . 121.4(2) ?
C11 C10 H10 . . 119.3 ?
C9 C10 H10 . . 119.3 ?
C10 C11 C12 . . 120.5(2) ?
C10 C11 H111 . . 119.7 ?
C12 C11 H111 . . 119.7 ?
N2 C12 C11 . . 120.5(3) ?
N2 C12 C13 . . 121.2(3) ?
C11 C12 C13 . . 118.3(2) ?
C14 C13 C12 . . 120.5(2) ?
C14 C13 H131 . . 119.8 ?
C12 C13 H131 . . 119.8 ?
C13 C14 C9 . . 121.4(2) ?
C13 C14 H141 . . 119.3 ?
C9 C14 H141 . . 119.3 ?
C16 C15 Sn1 . . 113.91(17) ?
C16 C15 H151 . . 108.8 ?
Sn1 C15 H151 . . 108.8 ?
C16 C15 H152 . . 108.8 ?
Sn1 C15 H152 . . 108.8 ?
H151 C15 H152 . . 107.7 ?
C17 C16 C15 . . 112.6(2) ?
C17 C16 H161 . . 109.1 ?
C15 C16 H161 . . 109.1 ?
C17 C16 H162 . . 109.1 ?
C15 C16 H162 . . 109.1 ?
H161 C16 H162 . . 107.8 ?
C16 C17 C18 . . 112.4(2) ?
C16 C17 H171 . . 109.1 ?
C18 C17 H171 . . 109.1 ?
C16 C17 H172 . . 109.1 ?
C18 C17 H172 . . 109.1 ?
H171 C17 H172 . . 107.9 ?
C17 C18 H181 . . 109.5 ?
C17 C18 H182 . . 109.5 ?
H181 C18 H182 . . 109.5 ?
C17 C18 H183 . . 109.5 ?
H181 C18 H183 . . 109.5 ?
H182 C18 H183 . . 109.5 ?
C20 C19 Sn1 . . 115.85(17) ?
C20 C19 H191 . . 108.3 ?
Sn1 C19 H191 . . 108.3 ?
C20 C19 H192 . . 108.3 ?
Sn1 C19 H192 . . 108.3 ?
H191 C19 H192 . . 107.4 ?
C19 C20 C21 . . 113.0(2) ?
C19 C20 H201 . . 109.0 ?
C21 C20 H201 . . 109.0 ?
C19 C20 H202 . . 109.0 ?
C21 C20 H202 . . 109.0 ?
H201 C20 H202 . . 107.8 ?
C20 C21 C22 . . 112.7(2) ?
C20 C21 H211 . . 109.1 ?
C22 C21 H211 . . 109.1 ?
C20 C21 H212 . . 109.1 ?
C22 C21 H212 . . 109.1 ?
H211 C21 H212 . . 107.8 ?
C21 C22 H221 . . 109.5 ?
C21 C22 H222 . . 109.5 ?
H221 C22 H222 . . 109.5 ?
C21 C22 H223 . . 109.5 ?
H221 C22 H223 . . 109.5 ?
H222 C22 H223 . . 109.5 ?
C24 C23 Sn2 . . 118.15(18) ?
C24 C23 H231 . . 107.8 ?
Sn2 C23 H231 . . 107.8 ?
C24 C23 H232 . . 107.8 ?
Sn2 C23 H232 . . 107.8 ?
H231 C23 H232 . . 107.1 ?
C23 C24 C25 . . 112.7(2) ?
C23 C24 H241 . . 109.1 ?
C25 C24 H241 . . 109.1 ?
C23 C24 H242 . . 109.1 ?
C25 C24 H242 . . 109.1 ?
H241 C24 H242 . . 107.8 ?
C26 C25 C24 . . 113.1(2) ?
C26 C25 H251 . . 109.0 ?
C24 C25 H251 . . 109.0 ?
C26 C25 H252 . . 109.0 ?
C24 C25 H252 . . 109.0 ?
H251 C25 H252 . . 107.8 ?
C25 C26 H261 . . 109.5 ?
C25 C26 H262 . . 109.5 ?
H261 C26 H262 . . 109.5 ?
C25 C26 H263 . . 109.5 ?
H261 C26 H263 . . 109.5 ?
H262 C26 H263 . . 109.5 ?
C28 C27 Sn2 . . 113.00(17) ?
C28 C27 H271 . . 109.0 ?
Sn2 C27 H271 . . 109.0 ?
C28 C27 H272 . . 109.0 ?
Sn2 C27 H272 . . 109.0 ?
H271 C27 H272 . . 107.8 ?
C29 C28 C27 . . 111.2(2) ?
C29 C28 H281 . . 109.4 ?
C27 C28 H281 . . 109.4 ?
C29 C28 H282 . . 109.4 ?
C27 C28 H282 . . 109.4 ?
H281 C28 H282 . . 108.0 ?
C30 C29 C28 . . 113.4(3) ?
C30 C29 H291 . . 108.9 ?
C28 C29 H291 . . 108.9 ?
C30 C29 H292 . . 108.9 ?
C28 C29 H292 . . 108.9 ?
H291 C29 H292 . . 107.7 ?
C29 C30 H301 . . 109.5 ?
C29 C30 H302 . . 109.5 ?
H301 C30 H302 . . 109.5 ?
C29 C30 H303 . . 109.5 ?
H301 C30 H303 . . 109.5 ?
H302 C30 H303 . . 109.5 ?

loop_
_geom_bond_atom_site_label_1
_geom_bond_atom_site_label_2
_geom_bond_site_symmetry_2
_geom_bond_distance
_geom_bond_publ_flag
Sn1 O1 . 2.2717(18) yes
Sn1 O4 . 2.1886(16) yes
Sn1 O5 . 2.9053(18) yes
Sn1 O7 . 2.0249(16) yes
Sn1 C19 . 2.123(2) yes
Sn1 C15 . 2.135(3) yes
Sn2 O2 . 2.2359(17) yes
Sn2 O4 3_656 2.7841(17) yes
Sn2 O7 . 2.0534(16) yes
Sn2 O7 3_656 2.1501(16) yes
Sn2 C23 . 2.123(2) yes
Sn2 C27 . 2.125(2) yes
O1 C1 . 1.259(3) yes
O2 C1 . 1.268(3) yes
O4 C8 . 1.302(3) yes
O5 C8 . 1.239(3) yes
N2 C12 . 1.372(4) ?
N2 H21 . 0.82(4) ?
N2 H22 . 0.79(4) ?
C1 C2B . 1.475(4) ?
C1 C2A . 1.497(4) ?
N1A C5A . 1.408(5) ?
N1A H11 . 0.8800 ?
N1A H12 . 0.8800 ?
C2A C3A . 1.387(5) ?
C2A C7A . 1.400(4) ?
C3A C4A . 1.377(5) ?
C3A H3A . 0.9500 ?
C4A C5A . 1.387(6) ?
C4A H4A . 0.9500 ?
C5A C6A . 1.385(6) ?
C6A C7A . 1.374(5) ?
C6A H6A . 0.9500 ?
C7A H7A . 0.9500 ?
N1B C5B . 1.406(6) ?
N1B H13 . 0.8800 ?
N1B H14 . 0.8800 ?
C2B C3B . 1.382(5) ?
C2B C7B . 1.394(5) ?
C3B C4B . 1.377(6) ?
C3B H3B . 0.9500 ?
C4B C5B . 1.387(6) ?
C4B H4B . 0.9500 ?
C5B C6B . 1.385(6) ?
C6B C7B . 1.375(5) ?
C6B H6B . 0.9500 ?
C7B H7B . 0.9500 ?
C8 C9 . 1.492(3) ?
C9 C14 . 1.394(3) ?
C9 C10 . 1.399(3) ?
C10 C11 . 1.381(4) ?
C10 H10 . 0.9500 ?
C11 C12 . 1.398(4) ?
C11 H111 . 0.9500 ?
C12 C13 . 1.408(4) ?
C13 C14 . 1.380(4) ?
C13 H131 . 0.9500 ?
C14 H141 . 0.9500 ?
C15 C16 . 1.527(3) ?
C15 H151 . 0.9900 ?
C15 H152 . 0.9900 ?
C16 C17 . 1.525(4) ?
C16 H161 . 0.9900 ?
C16 H162 . 0.9900 ?
C17 C18 . 1.525(4) ?
C17 H171 . 0.9900 ?
C17 H172 . 0.9900 ?
C18 H181 . 0.9800 ?
C18 H182 . 0.9800 ?
C18 H183 . 0.9800 ?
C19 C20 . 1.521(4) ?
C19 H191 . 0.9900 ?
C19 H192 . 0.9900 ?
C20 C21 . 1.522(4) ?
C20 H201 . 0.9900 ?
C20 H202 . 0.9900 ?
C21 C22 . 1.529(4) ?
C21 H211 . 0.9900 ?
C21 H212 . 0.9900 ?
C22 H221 . 0.9800 ?
C22 H222 . 0.9800 ?
C22 H223 . 0.9800 ?
C23 C24 . 1.519(3) ?
C23 H231 . 0.9900 ?
C23 H232 . 0.9900 ?
C24 C25 . 1.534(4) ?
C24 H241 . 0.9900 ?
C24 H242 . 0.9900 ?
C25 C26 . 1.515(4) ?
C25 H251 . 0.9900 ?
C25 H252 . 0.9900 ?
C26 H261 . 0.9800 ?
C26 H262 . 0.9800 ?
C26 H263 . 0.9800 ?
C27 C28 . 1.529(3) ?
C27 H271 . 0.9900 ?
C27 H272 . 0.9900 ?
C28 C29 . 1.525(4) ?
C28 H281 . 0.9900 ?
C28 H282 . 0.9900 ?
C29 C30 . 1.523(5) ?
C29 H291 . 0.9900 ?
C29 H292 . 0.9900 ?
C30 H301 . 0.9800 ?
C30 H302 . 0.9800 ?
C30 H303 . 0.9800 ?

loop_
_geom_hbond_atom_site_label_D
_geom_hbond_atom_site_label_H
_geom_hbond_atom_site_label_A
_geom_hbond_site_symmetry_A
_geom_hbond_distance_DH
_geom_hbond_distance_HA
_geom_hbond_distance_DA
_geom_hbond_angle_DHA
_geom_hbond_publ_flag
N2 H21 O5 4_565 0.82(4) 2.26(4) 3.051(4) 164(3) yes

loop_
_geom_torsion_atom_site_label_1
_geom_torsion_atom_site_label_2
_geom_torsion_atom_site_label_3
_geom_torsion_atom_site_label_4
_geom_torsion_site_symmetry_1
_geom_torsion_site_symmetry_2
_geom_torsion_site_symmetry_3
_geom_torsion_site_symmetry_4
_geom_torsion
_geom_torsion_publ_flag
O7 Sn1 O1 C1 . . . . 29.3(2) ?
C19 Sn1 O1 C1 . . . . -79.4(2) ?
C15 Sn1 O1 C1 . . . . 141.5(2) ?
O4 Sn1 O1 C1 . . . . 66.4(4) ?
O5 Sn1 O1 C1 . . . . -154.58(19) ?
O7 Sn2 O2 C1 . . . . 47.6(2) ?
C23 Sn2 O2 C1 . . . . -55.5(2) ?
C27 Sn2 O2 C1 . . . . 159.1(2) ?
O7 Sn2 O2 C1 3_656 . . . 68.0(3) ?
O4 Sn2 O2 C1 3_656 . . . -132.2(2) ?
O7 Sn1 O4 C8 . . . . 175.86(16) ?
C19 Sn1 O4 C8 . . . . -76.76(17) ?
C15 Sn1 O4 C8 . . . . 63.90(17) ?
O1 Sn1 O4 C8 . . . . 138.1(3) ?
O5 Sn1 O4 C8 . . . . -7.55(14) ?
O7 Sn1 O4 Sn2 . . . 3_656 6.17(6) ?
C19 Sn1 O4 Sn2 . . . 3_656 113.56(8) ?
C15 Sn1 O4 Sn2 . . . 3_656 -105.78(8) ?
O1 Sn1 O4 Sn2 . . . 3_656 -31.6(4) ?
O5 Sn1 O4 Sn2 . . . 3_656 -177.24(9) ?
O7 Sn1 O5 C8 . . . . 11.94(18) ?
C19 Sn1 O5 C8 . . . . 119.51(16) ?
C15 Sn1 O5 C8 . . . . -97.17(16) ?
O4 Sn1 O5 C8 . . . . 7.62(14) ?
O1 Sn1 O5 C8 . . . . -163.01(15) ?
C19 Sn1 O7 Sn2 . . . . 77.67(14) ?
C15 Sn1 O7 Sn2 . . . . -94.98(14) ?
O4 Sn1 O7 Sn2 . . . . 175.67(13) ?
O1 Sn1 O7 Sn2 . . . . -10.92(13) ?
O5 Sn1 O7 Sn2 . . . . 172.36(9) ?
C19 Sn1 O7 Sn2 . . . 3_656 -107.33(11) ?
C15 Sn1 O7 Sn2 . . . 3_656 80.01(12) ?
O4 Sn1 O7 Sn2 . . . 3_656 -9.33(9) ?
O1 Sn1 O7 Sn2 . . . 3_656 164.07(9) ?
O5 Sn1 O7 Sn2 . . . 3_656 -12.65(13) ?
C23 Sn2 O7 Sn1 . . . . 77.94(14) ?
C27 Sn2 O7 Sn1 . . . . -91.61(14) ?
O7 Sn2 O7 Sn1 3_656 . . . 175.58(17) ?
O2 Sn2 O7 Sn1 . . . . -10.34(12) ?
O4 Sn2 O7 Sn1 3_656 . . . 169.39(8) ?
C23 Sn2 O7 Sn2 . . . 3_656 -97.63(9) ?
C27 Sn2 O7 Sn2 . . . 3_656 92.82(9) ?
O7 Sn2 O7 Sn2 3_656 . . 3_656 0.0 ?
O2 Sn2 O7 Sn2 . . . 3_656 174.08(8) ?
O4 Sn2 O7 Sn2 3_656 . . 3_656 -6.18(13) ?
Sn1 O1 C1 O2 . . . . -6.6(4) ?
Sn1 O1 C1 C2B . . . . 167.3(4) ?
Sn1 O1 C1 C2A . . . . -178.22(13) ?
Sn2 O2 C1 O1 . . . . -43.4(4) ?
Sn2 O2 C1 C2B . . . . 142.7(4) ?
Sn2 O2 C1 C2A . . . . 128.32(17) ?
O1 C1 C2A C3A . . . . -6.6(4) ?
O2 C1 C2A C3A . . . . -178.8(4) ?
O1 C1 C2A C7A . . . . 179.9(5) ?
O2 C1 C2A C7A . . . . 7.7(5) ?
C7A C2A C3A C4A . . . . -6.8(9) ?
C1 C2A C3A C4A . . . . 179.5(5) ?
C2A C3A C4A C5A . . . . 4.6(11) ?
C3A C4A C5A C6A . . . . 0.4(11) ?
C3A C4A C5A N1A . . . . -177.0(7) ?
C4A C5A C6A C7A . . . . -2.8(11) ?
N1A C5A C6A C7A . . . . 174.5(8) ?
C5A C6A C7A C2A . . . . 0.5(12) ?
C3A C2A C7A C6A . . . . 4.3(11) ?
C1 C2A C7A C6A . . . . 178.0(6) ?
O1 C1 C2B C3B . . . . -1.3(10) ?
O2 C1 C2B C3B . . . . 172.9(6) ?
O1 C1 C2B C7B . . . . 177.4(8) ?
O2 C1 C2B C7B . . . . -8.4(10) ?
C7B C2B C3B C4B . . . . 1.5(14) ?
C1 C2B C3B C4B . . . . -179.7(8) ?
C2B C3B C4B C5B . . . . 1.8(15) ?
C3B C4B C5B C6B . . . . -4.1(16) ?
C3B C4B C5B N1B . . . . 175.6(10) ?
C4B C5B C6B C7B . . . . 3.0(17) ?
N1B C5B C6B C7B . . . . -176.7(12) ?
C5B C6B C7B C2B . . . . 0.4(19) ?
C3B C2B C7B C6B . . . . -2.6(17) ?
C1 C2B C7B C6B . . . . 178.7(10) ?
Sn1 O5 C8 O4 . . . . -11.4(2) ?
Sn1 O5 C8 C9 . . . . 166.2(2) ?
Sn1 O4 C8 O5 . . . . 15.8(3) ?
Sn2 O4 C8 O5 3_656 . . . 171.2(2) ?
Sn1 O4 C8 C9 . . . . -161.89(16) ?
Sn2 O4 C8 C9 3_656 . . . -6.5(5) ?
O5 C8 C9 C14 . . . . 6.1(4) ?
O4 C8 C9 C14 . . . . -176.2(2) ?
O5 C8 C9 C10 . . . . -171.3(2) ?
O4 C8 C9 C10 . . . . 6.4(3) ?
C14 C9 C10 C11 . . . . -0.9(4) ?
C8 C9 C10 C11 . . . . 176.6(2) ?
C9 C10 C11 C12 . . . . -0.1(4) ?
C10 C11 C12 N2 . . . . -177.0(3) ?
C10 C11 C12 C13 . . . . 1.4(4) ?
N2 C12 C13 C14 . . . . 176.7(3) ?
C11 C12 C13 C14 . . . . -1.6(4) ?
C12 C13 C14 C9 . . . . 0.7(4) ?
C10 C9 C14 C13 . . . . 0.6(4) ?
C8 C9 C14 C13 . . . . -176.9(2) ?
O7 Sn1 C15 C16 . . . . 32.2(2) ?
C19 Sn1 C15 C16 . . . . -137.29(18) ?
O4 Sn1 C15 C16 . . . . 112.60(19) ?
O1 Sn1 C15 C16 . . . . -56.95(19) ?
O5 Sn1 C15 C16 . . . . 159.6(2) ?
Sn1 C15 C16 C17 . . . . -172.42(18) ?
C15 C16 C17 C18 . . . . -178.7(2) ?
O7 Sn1 C19 C20 . . . . 65.5(2) ?
C15 Sn1 C19 C20 . . . . -124.8(2) ?
O4 Sn1 C19 C20 . . . . -17.4(2) ?
O1 Sn1 C19 C20 . . . . 156.5(2) ?
O5 Sn1 C19 C20 . . . . -62.9(2) ?
Sn1 C19 C20 C21 . . . . -177.0(2) ?
C19 C20 C21 C22 . . . . 174.7(3) ?
O7 Sn2 C23 C24 . . . . -156.29(19) ?
C27 Sn2 C23 C24 . . . . 6.9(3) ?
O7 Sn2 C23 C24 3_656 . . . 125.88(19) ?
O2 Sn2 C23 C24 . . . . -68.2(2) ?
O4 Sn2 C23 C24 3_656 . . . 63.45(19) ?
Sn2 C23 C24 C25 . . . . 169.43(18) ?
C23 C24 C25 C26 . . . . -74.9(3) ?
O7 Sn2 C27 C28 . . . . 7.0(2) ?
C23 Sn2 C27 C28 . . . . -155.32(17) ?
O7 Sn2 C27 C28 3_656 . . . 84.86(18) ?
O2 Sn2 C27 C28 . . . . -78.34(18) ?
O4 Sn2 C27 C28 3_656 . . . 147.64(18) ?
Sn2 C27 C28 C29 . . . . 178.17(18) ?
C27 C28 C29 C30 . . . . 176.0(3) ?
